data_2228005
loop_
_publ_author_name
'Vennila, K. N.'
'Prabha, K.'
'Manoj, M.'
'Prasad, K.J. Rajendra'
'Velmurugan, D.'

_publ_section_title
;
 7-(2-Chlorophenyl)-2,6,9-trimethyldibenzo[<i>b</i>,<i>h</i>][1,6]naphthyridine
;
_journal_coeditor_code SU2198
_journal_issue 9
_journal_name_full 'Acta Crystallographica Section E'
_journal_page_first o2426
_journal_page_last o2427
_journal_paper_doi 10.1107/S1600536810030576
_journal_volume 66
_journal_year 2010
_chemical_formula_moiety 'C25 H19 Cl N2'
_chemical_formula_sum 'C25 H19 Cl N2'
_chemical_formula_weight 382.87
_chemical_name_common
;
7-(2-Chlorophenyl)-2,6,9-trimethyldibenzo[<i>b</i>,<i>h</i>][1,6]naphthyridine
;
_chemical_name_systematic
;
12-(2-chlorophenyl)-2,7,11-trimethyl-5,10-diazatetraphene
;
_space_group_IT_number 2
_symmetry_cell_setting triclinic
_symmetry_space_group_name_Hall '-P 1'
_symmetry_space_group_name_H-M 'P -1'
_atom_sites_solution_hydrogens geom
_atom_sites_solution_primary direct
_atom_sites_solution_secondary difmap
_audit_creation_method SHELXL-97
_cell_angle_alpha 93.755(3)
_cell_angle_beta 103.099(3)
_cell_angle_gamma 102.074(3)
_cell_formula_units_Z 2
_cell_length_a 6.5575(4)
_cell_length_b 10.6538(7)
_cell_length_c 14.3522(9)
_cell_measurement_reflns_used 4797
_cell_measurement_temperature 293(2)
_cell_measurement_theta_max 28.5
_cell_measurement_theta_min 1.5
_cell_volume 948.25(11)
_computing_cell_refinement 'SAINT (Bruker, 2007)'
_computing_data_collection 'APEX2 (Bruker, 2007)'
_computing_data_reduction 'SAINT (Bruker, 2007)'
_computing_molecular_graphics 'ORTEP-3 (Farrugia, 1997)'
_computing_publication_material 'SHELXL97 (Sheldrick, 2008) and PLATON (Spek, 2009)'
_computing_structure_refinement 'SHELXL97 (Sheldrick, 2008)'
_computing_structure_solution 'SHELXS97 (Sheldrick, 2008)'
_diffrn_ambient_temperature 293(2)
_diffrn_measured_fraction_theta_full 0.995
_diffrn_measured_fraction_theta_max 0.995
_diffrn_measurement_device_type 'Bruker SMART APEXII area-detector diffractometer'
_diffrn_measurement_method '\w and \f scans'
_diffrn_radiation_monochromator graphite
_diffrn_radiation_source 'fine-focus sealed tube'
_diffrn_radiation_type MoK\a
_diffrn_radiation_wavelength 0.71073
_diffrn_reflns_av_R_equivalents 0.0246
_diffrn_reflns_av_sigmaI/netI 0.0240
_diffrn_reflns_limit_h_max 8
_diffrn_reflns_limit_h_min -8
_diffrn_reflns_limit_k_max 14
_diffrn_reflns_limit_k_min -14
_diffrn_reflns_limit_l_max 19
_diffrn_reflns_limit_l_min -19
_diffrn_reflns_number 17317
_diffrn_reflns_theta_full 28.48
_diffrn_reflns_theta_max 28.48
_diffrn_reflns_theta_min 1.47
_exptl_absorpt_coefficient_mu 0.214
_exptl_absorpt_correction_T_max 0.952
_exptl_absorpt_correction_T_min 0.944
_exptl_absorpt_correction_type multi-scan
_exptl_absorpt_process_details '(SADABS; Bruker, 2001)'
_exptl_crystal_colour Yellow
_exptl_crystal_density_diffrn 1.341
_exptl_crystal_density_method 'not measured'
_exptl_crystal_description Block
_exptl_crystal_F_000 400
_exptl_crystal_size_max 0.27
_exptl_crystal_size_mid 0.25
_exptl_crystal_size_min 0.23
_refine_diff_density_max 0.316
_refine_diff_density_min -0.512
_refine_ls_extinction_method none
_refine_ls_goodness_of_fit_ref 0.999
_refine_ls_hydrogen_treatment constr
_refine_ls_matrix_type full
_refine_ls_number_parameters 255
_refine_ls_number_reflns 4771
_refine_ls_number_restraints 0
_refine_ls_restrained_S_all 0.999
_refine_ls_R_factor_all 0.0644
_refine_ls_R_factor_gt 0.0462
_refine_ls_shift/su_max 0.001
_refine_ls_shift/su_mean 0.000
_refine_ls_structure_factor_coef Fsqd
_refine_ls_weighting_details 'calc w=1/[\s^2^(Fo^2^)+(0.0694P)^2^+0.2763P] where P=(Fo^2^+2Fc^2^)/3'
_refine_ls_weighting_scheme calc
_refine_ls_wR_factor_gt 0.1282
_refine_ls_wR_factor_ref 0.1426
_reflns_number_gt 3514
_reflns_number_total 4771
_reflns_threshold_expression I>2\s(I)
_cod_data_source_file su2198.cif
_cod_data_source_block I
_cod_original_cell_volume 948.25(10)
_cod_database_code 2228005
_cod_database_fobs_code 2228005

loop_
_symmetry_equiv_pos_as_xyz
'x, y, z'
'-x, -y, -z'

loop_
_atom_site_type_symbol
_atom_site_label
_atom_site_fract_x
_atom_site_fract_y
_atom_site_fract_z
_atom_site_U_iso_or_equiv
_atom_site_adp_type
_atom_site_calc_flag
_atom_site_refinement_flags
_atom_site_occupancy
_atom_site_disorder_assembly
_atom_site_disorder_group
Cl Cl1 0.22259(9) 0.49217(5) 0.41457(4) 0.0809(2) Uani d . 1 . .
C C9 0.1060(2) 0.63949(13) 0.20011(10) 0.0345(3) Uani d . 1 . .
C C14 -0.0361(2) 0.61889(13) 0.25997(11) 0.0354(3) Uani d . 1 . .
N N11 0.1756(2) 0.87266(11) 0.24184(9) 0.0396(3) Uani d . 1 . .
C C10 0.2149(2) 0.77063(13) 0.19709(10) 0.0353(3) Uani d . 1 . .
C C13 -0.0816(2) 0.72702(14) 0.30668(11) 0.0371(3) Uani d . 1 . .
C C6 0.3810(2) 0.79371(14) 0.14465(10) 0.0367(3) Uani d . 1 . .
C C1 0.4188(2) 0.68758(14) 0.09475(11) 0.0382(3) Uani d . 1 . .
C C12 0.0265(2) 0.85236(14) 0.29330(11) 0.0379(3) Uani d . 1 . .
N N7 0.2977(2) 0.56271(12) 0.09035(9) 0.0405(3) Uani d . 1 . .
C C5 0.5087(3) 0.91727(15) 0.14455(12) 0.0427(3) Uani d . 1 . .
H H5 0.4829 0.9885 0.1770 0.051 Uiso calc R 1 . .
C C21 -0.1424(2) 0.48827(13) 0.28004(11) 0.0383(3) Uani d . 1 . .
C C15 -0.2299(3) 0.71701(15) 0.36619(12) 0.0426(3) Uani d . 1 . .
H H15 -0.2983 0.6356 0.3770 0.051 Uiso calc R 1 . .
C C2 0.5826(3) 0.70513(17) 0.04574(13) 0.0478(4) Uani d . 1 . .
H H2 0.6075 0.6347 0.0119 0.057 Uiso calc R 1 . .
C C18 -0.0219(3) 0.96186(15) 0.33756(12) 0.0459(4) Uani d . 1 . .
H H18 0.0465 1.0444 0.3289 0.055 Uiso calc R 1 . .
C C8 0.1537(2) 0.53873(14) 0.13957(11) 0.0376(3) Uani d . 1 . .
C C16 -0.2740(3) 0.82394(16) 0.40769(12) 0.0435(4) Uani d . 1 . .
C C4 0.6710(3) 0.93469(16) 0.09730(12) 0.0463(4) Uani d . 1 . .
C C26 -0.0401(3) 0.42446(15) 0.35054(12) 0.0450(4) Uani d . 1 . .
C C17 -0.1666(3) 0.94743(16) 0.39226(12) 0.0471(4) Uani d . 1 . .
H H17 -0.1960 1.0206 0.4204 0.057 Uiso calc R 1 . .
C C22 -0.3525(3) 0.42820(16) 0.23021(15) 0.0529(4) Uani d . 1 . .
H H22 -0.4273 0.4693 0.1833 0.063 Uiso calc R 1 . .
C C3 0.7064(3) 0.82702(17) 0.04798(13) 0.0512(4) Uani d . 1 . .
H H3 0.8162 0.8381 0.0160 0.061 Uiso calc R 1 . .
C C23 -0.4512(3) 0.30820(18) 0.24972(17) 0.0622(5) Uani d . 1 . .
H H23 -0.5900 0.2684 0.2146 0.075 Uiso calc R 1 . .
C C19 0.0335(3) 0.39954(15) 0.12548(14) 0.0502(4) Uani d . 1 . .
H H19A 0.0790 0.3520 0.0779 0.075 Uiso calc R 1 . .
H H19B -0.1181 0.3942 0.1043 0.075 Uiso calc R 1 . .
H H19C 0.0630 0.3635 0.1853 0.075 Uiso calc R 1 . .
C C25 -0.1401(3) 0.30526(16) 0.37131(14) 0.0563(5) Uani d . 1 . .
H H25 -0.0683 0.2646 0.4195 0.068 Uiso calc R 1 . .
C C24 -0.3463(3) 0.24775(17) 0.32009(15) 0.0583(5) Uani d . 1 . .
H H24 -0.4144 0.1676 0.3334 0.070 Uiso calc R 1 . .
C C20 0.8124(3) 1.06674(18) 0.10020(15) 0.0613(5) Uani d . 1 . .
H H20A 0.9161 1.0606 0.0635 0.092 Uiso calc PR 0.50 . .
H H20B 0.8857 1.0999 0.1658 0.092 Uiso calc PR 0.50 . .
H H20C 0.7254 1.1239 0.0732 0.092 Uiso calc PR 0.50 . .
H H20D 0.7687 1.1290 0.1382 0.092 Uiso calc PR 0.50 . .
H H20E 0.7992 1.0897 0.0359 0.092 Uiso calc PR 0.50 . .
H H20F 0.9594 1.0657 0.1284 0.092 Uiso calc PR 0.50 . .
C C27 -0.4337(3) 0.81378(19) 0.46916(15) 0.0603(5) Uani d . 1 . .
H H27A -0.5716 0.8179 0.4303 0.090 Uiso calc R 1 . .
H H27B -0.3858 0.8839 0.5203 0.090 Uiso calc R 1 . .
H H27C -0.4454 0.7331 0.4960 0.090 Uiso calc R 1 . .

loop_
_atom_site_aniso_label
_atom_site_aniso_U_11
_atom_site_aniso_U_22
_atom_site_aniso_U_33
_atom_site_aniso_U_12
_atom_site_aniso_U_13
_atom_site_aniso_U_23
Cl1 0.0751(4) 0.0620(3) 0.0805(4) -0.0032(2) -0.0189(3) 0.0237(3)
C9 0.0369(7) 0.0290(6) 0.0383(7) 0.0081(5) 0.0095(6) 0.0067(5)
C14 0.0374(7) 0.0284(7) 0.0415(8) 0.0080(5) 0.0105(6) 0.0080(6)
N11 0.0477(7) 0.0294(6) 0.0430(7) 0.0072(5) 0.0149(6) 0.0055(5)
C10 0.0388(7) 0.0309(7) 0.0359(7) 0.0069(6) 0.0089(6) 0.0071(5)
C13 0.0415(8) 0.0318(7) 0.0391(8) 0.0092(6) 0.0111(6) 0.0063(6)
C6 0.0393(7) 0.0333(7) 0.0366(7) 0.0048(6) 0.0098(6) 0.0074(6)
C1 0.0400(8) 0.0353(7) 0.0388(8) 0.0057(6) 0.0110(6) 0.0062(6)
C12 0.0451(8) 0.0318(7) 0.0372(7) 0.0093(6) 0.0103(6) 0.0051(6)
N7 0.0450(7) 0.0326(6) 0.0461(7) 0.0072(5) 0.0171(6) 0.0044(5)
C5 0.0490(9) 0.0339(7) 0.0428(8) 0.0014(6) 0.0137(7) 0.0050(6)
C21 0.0423(8) 0.0293(7) 0.0478(8) 0.0088(6) 0.0194(6) 0.0061(6)
C15 0.0464(8) 0.0366(8) 0.0481(9) 0.0089(6) 0.0180(7) 0.0078(6)
C2 0.0514(9) 0.0449(9) 0.0506(9) 0.0080(7) 0.0230(7) 0.0033(7)
C18 0.0616(10) 0.0308(7) 0.0475(9) 0.0104(7) 0.0181(8) 0.0046(6)
C8 0.0411(8) 0.0308(7) 0.0416(8) 0.0083(6) 0.0114(6) 0.0057(6)
C16 0.0455(8) 0.0433(8) 0.0435(8) 0.0122(7) 0.0131(7) 0.0031(7)
C4 0.0469(9) 0.0426(8) 0.0446(9) -0.0026(7) 0.0128(7) 0.0081(7)
C26 0.0552(9) 0.0343(7) 0.0445(9) 0.0064(7) 0.0134(7) 0.0069(6)
C17 0.0599(10) 0.0380(8) 0.0470(9) 0.0170(7) 0.0165(8) 0.0001(7)
C22 0.0446(9) 0.0416(9) 0.0728(12) 0.0090(7) 0.0142(8) 0.0142(8)
C3 0.0487(9) 0.0539(10) 0.0520(10) 0.0013(7) 0.0239(8) 0.0071(8)
C23 0.0433(9) 0.0473(10) 0.0937(15) -0.0002(8) 0.0221(10) 0.0087(10)
C19 0.0589(10) 0.0321(7) 0.0617(11) 0.0036(7) 0.0268(8) -0.0009(7)
C25 0.0803(13) 0.0368(8) 0.0536(10) 0.0088(8) 0.0216(9) 0.0145(7)
C24 0.0701(12) 0.0359(8) 0.0749(13) 0.0029(8) 0.0367(10) 0.0121(8)
C20 0.0643(12) 0.0476(10) 0.0667(12) -0.0099(8) 0.0265(10) 0.0076(9)
C27 0.0630(11) 0.0554(11) 0.0694(12) 0.0128(9) 0.0334(10) -0.0011(9)

loop_
_atom_type_symbol
_atom_type_description
_atom_type_scat_dispersion_real
_atom_type_scat_dispersion_imag
_atom_type_scat_source
C C 0.0033 0.0016 'International Tables Vol C Tables 4.2.6.8 and 6.1.1.4'
H H 0.0000 0.0000 'International Tables Vol C Tables 4.2.6.8 and 6.1.1.4'
N N 0.0061 0.0033 'International Tables Vol C Tables 4.2.6.8 and 6.1.1.4'
Cl Cl 0.1484 0.1585 'International Tables Vol C Tables 4.2.6.8 and 6.1.1.4'

loop_
_geom_angle_atom_site_label_1
_geom_angle_atom_site_label_2
_geom_angle_atom_site_label_3
_geom_angle_site_symmetry_1
_geom_angle_site_symmetry_3
_geom_angle
_geom_angle_publ_flag
C14 C9 C10 . . 117.59(12) ?
C14 C9 C8 . . 125.62(13) ?
C10 C9 C8 . . 116.79(13) ?
C9 C14 C13 . . 118.93(13) ?
C9 C14 C21 . . 124.24(12) ?
C13 C14 C21 . . 116.82(13) ?
C10 N11 C12 . . 118.23(12) ?
N11 C10 C9 . . 123.65(13) ?
N11 C10 C6 . . 117.60(13) ?
C9 C10 C6 . . 118.73(12) ?
C14 C13 C12 . . 118.07(13) ?
C14 C13 C15 . . 123.54(13) ?
C12 C13 C15 . . 118.39(13) ?
C1 C6 C5 . . 119.07(14) ?
C1 C6 C10 . . 118.10(13) ?
C5 C6 C10 . . 122.80(14) ?
N7 C1 C6 . . 122.51(13) ?
N7 C1 C2 . . 117.55(13) ?
C6 C1 C2 . . 119.94(14) ?
N11 C12 C18 . . 118.06(13) ?
N11 C12 C13 . . 123.19(13) ?
C18 C12 C13 . . 118.73(14) ?
C8 N7 C1 . . 120.50(13) ?
C4 C5 C6 . . 121.15(15) ?
C4 C5 H5 . . 119.4 ?
C6 C5 H5 . . 119.4 ?
C26 C21 C22 . . 117.31(14) ?
C26 C21 C14 . . 121.67(14) ?
C22 C21 C14 . . 120.98(14) ?
C16 C15 C13 . . 121.68(15) ?
C16 C15 H15 . . 119.2 ?
C13 C15 H15 . . 119.2 ?
C3 C2 C1 . . 119.59(15) ?
C3 C2 H2 . . 120.2 ?
C1 C2 H2 . . 120.2 ?
C17 C18 C12 . . 120.70(15) ?
C17 C18 H18 . . 119.6 ?
C12 C18 H18 . . 119.6 ?
N7 C8 C9 . . 122.88(13) ?
N7 C8 C19 . . 114.02(13) ?
C9 C8 C19 . . 123.05(13) ?
C15 C16 C17 . . 118.83(15) ?
C15 C16 C27 . . 121.87(15) ?
C17 C16 C27 . . 119.31(14) ?
C5 C4 C3 . . 118.82(15) ?
C5 C4 C20 . . 120.96(16) ?
C3 C4 C20 . . 120.20(15) ?
C21 C26 C25 . . 121.90(16) ?
C21 C26 Cl1 . . 119.98(12) ?
C25 C26 Cl1 . . 118.11(14) ?
C18 C17 C16 . . 121.65(14) ?
C18 C17 H17 . . 119.2 ?
C16 C17 H17 . . 119.2 ?
C23 C22 C21 . . 120.83(17) ?
C23 C22 H22 . . 119.6 ?
C21 C22 H22 . . 119.6 ?
C2 C3 C4 . . 121.42(15) ?
C2 C3 H3 . . 119.3 ?
C4 C3 H3 . . 119.3 ?
C24 C23 C22 . . 120.50(18) ?
C24 C23 H23 . . 119.8 ?
C22 C23 H23 . . 119.8 ?
C8 C19 H19A . . 109.5 ?
C8 C19 H19B . . 109.5 ?
H19A C19 H19B . . 109.5 ?
C8 C19 H19C . . 109.5 ?
H19A C19 H19C . . 109.5 ?
H19B C19 H19C . . 109.5 ?
C24 C25 C26 . . 119.42(17) ?
C24 C25 H25 . . 120.3 ?
C26 C25 H25 . . 120.3 ?
C23 C24 C25 . . 120.02(16) ?
C23 C24 H24 . . 120.0 ?
C25 C24 H24 . . 120.0 ?
C4 C20 H20A . . 109.5 ?
C4 C20 H20B . . 109.5 ?
H20A C20 H20B . . 109.5 ?
C4 C20 H20C . . 109.5 ?
H20A C20 H20C . . 109.5 ?
H20B C20 H20C . . 109.5 ?
C4 C20 H20D . . 109.5 ?
H20A C20 H20D . . 141.1 ?
H20B C20 H20D . . 56.3 ?
H20C C20 H20D . . 56.3 ?
C4 C20 H20E . . 109.5 ?
H20A C20 H20E . . 56.3 ?
H20B C20 H20E . . 141.1 ?
H20C C20 H20E . . 56.3 ?
H20D C20 H20E . . 109.5 ?
C4 C20 H20F . . 109.5 ?
H20A C20 H20F . . 56.3 ?
H20B C20 H20F . . 56.3 ?
H20C C20 H20F . . 141.1 ?
H20D C20 H20F . . 109.5 ?
H20E C20 H20F . . 109.5 ?
C16 C27 H27A . . 109.5 ?
C16 C27 H27B . . 109.5 ?
H27A C27 H27B . . 109.5 ?
C16 C27 H27C . . 109.5 ?
H27A C27 H27C . . 109.5 ?
H27B C27 H27C . . 109.5 ?

loop_
_geom_bond_atom_site_label_1
_geom_bond_atom_site_label_2
_geom_bond_site_symmetry_2
_geom_bond_distance
_geom_bond_publ_flag
Cl1 C26 . 1.7342(18) ?
C9 C14 . 1.399(2) ?
C9 C10 . 1.4381(19) ?
C9 C8 . 1.465(2) ?
C14 C13 . 1.414(2) ?
C14 C21 . 1.4978(19) ?
N11 C10 . 1.3272(18) ?
N11 C12 . 1.3449(19) ?
C10 C6 . 1.448(2) ?
C13 C12 . 1.422(2) ?
C13 C15 . 1.425(2) ?
C6 C1 . 1.395(2) ?
C6 C5 . 1.405(2) ?
C1 N7 . 1.3888(19) ?
C1 C2 . 1.399(2) ?
C12 C18 . 1.419(2) ?
N7 C8 . 1.2966(19) ?
C5 C4 . 1.374(2) ?
C5 H5 . 0.9300 ?
C21 C26 . 1.382(2) ?
C21 C22 . 1.394(2) ?
C15 C16 . 1.365(2) ?
C15 H15 . 0.9300 ?
C2 C3 . 1.374(2) ?
C2 H2 . 0.9300 ?
C18 C17 . 1.353(2) ?
C18 H18 . 0.9300 ?
C8 C19 . 1.504(2) ?
C16 C17 . 1.413(2) ?
C16 C27 . 1.507(2) ?
C4 C3 . 1.397(2) ?
C4 C20 . 1.507(2) ?
C26 C25 . 1.386(2) ?
C17 H17 . 0.9300 ?
C22 C23 . 1.384(2) ?
C22 H22 . 0.9300 ?
C3 H3 . 0.9300 ?
C23 C24 . 1.365(3) ?
C23 H23 . 0.9300 ?
C19 H19A . 0.9600 ?
C19 H19B . 0.9600 ?
C19 H19C . 0.9600 ?
C25 C24 . 1.374(3) ?
C25 H25 . 0.9300 ?
C24 H24 . 0.9300 ?
C20 H20A . 0.9600 ?
C20 H20B . 0.9600 ?
C20 H20C . 0.9600 ?
C20 H20D . 0.9600 ?
C20 H20E . 0.9600 ?
C20 H20F . 0.9600 ?
C27 H27A . 0.9600 ?
C27 H27B . 0.9600 ?
C27 H27C . 0.9600 ?

loop_
_geom_hbond_atom_site_label_D
_geom_hbond_atom_site_label_H
_geom_hbond_atom_site_label_A
_geom_hbond_site_symmetry_A
_geom_hbond_distance_DH
_geom_hbond_distance_HA
_geom_hbond_distance_DA
_geom_hbond_angle_DHA
C22 H22 N7 1_455 0.93 2.42 3.318(2) 162

loop_
_geom_torsion_atom_site_label_1
_geom_torsion_atom_site_label_2
_geom_torsion_atom_site_label_3
_geom_torsion_atom_site_label_4
_geom_torsion_site_symmetry_1
_geom_torsion_site_symmetry_2
_geom_torsion_site_symmetry_3
_geom_torsion_site_symmetry_4
_geom_torsion
_geom_torsion_publ_flag
C10 C9 C14 C13 . . . . 6.1(2) ?
C8 C9 C14 C13 . . . . -173.70(13) ?
C10 C9 C14 C21 . . . . -172.70(13) ?
C8 C9 C14 C21 . . . . 7.5(2) ?
C12 N11 C10 C9 . . . . 0.4(2) ?
C12 N11 C10 C6 . . . . -177.97(13) ?
C14 C9 C10 N11 . . . . -5.4(2) ?
C8 C9 C10 N11 . . . . 174.47(13) ?
C14 C9 C10 C6 . . . . 172.95(13) ?
C8 C9 C10 C6 . . . . -7.2(2) ?
C9 C14 C13 C12 . . . . -2.4(2) ?
C21 C14 C13 C12 . . . . 176.51(13) ?
C9 C14 C13 C15 . . . . 177.54(14) ?
C21 C14 C13 C15 . . . . -3.6(2) ?
N11 C10 C6 C1 . . . . -177.95(13) ?
C9 C10 C6 C1 . . . . 3.6(2) ?
N11 C10 C6 C5 . . . . 4.1(2) ?
C9 C10 C6 C5 . . . . -174.35(14) ?
C5 C6 C1 N7 . . . . -179.11(14) ?
C10 C6 C1 N7 . . . . 2.8(2) ?
C5 C6 C1 C2 . . . . 0.1(2) ?
C10 C6 C1 C2 . . . . -177.91(14) ?
C10 N11 C12 C18 . . . . -177.28(14) ?
C10 N11 C12 C13 . . . . 3.8(2) ?
C14 C13 C12 N11 . . . . -2.8(2) ?
C15 C13 C12 N11 . . . . 177.25(14) ?
C14 C13 C12 C18 . . . . 178.29(14) ?
C15 C13 C12 C18 . . . . -1.6(2) ?
C6 C1 N7 C8 . . . . -5.5(2) ?
C2 C1 N7 C8 . . . . 175.23(15) ?
C1 C6 C5 C4 . . . . -0.8(2) ?
C10 C6 C5 C4 . . . . 177.17(14) ?
C9 C14 C21 C26 . . . . 83.9(2) ?
C13 C14 C21 C26 . . . . -94.89(17) ?
C9 C14 C21 C22 . . . . -98.31(19) ?
C13 C14 C21 C22 . . . . 82.85(19) ?
C14 C13 C15 C16 . . . . -178.02(15) ?
C12 C13 C15 C16 . . . . 1.9(2) ?
N7 C1 C2 C3 . . . . 179.93(16) ?
C6 C1 C2 C3 . . . . 0.6(3) ?
N11 C12 C18 C17 . . . . -178.30(15) ?
C13 C12 C18 C17 . . . . 0.6(2) ?
C1 N7 C8 C9 . . . . 1.4(2) ?
C1 N7 C8 C19 . . . . 178.83(14) ?
C14 C9 C8 N7 . . . . -175.27(14) ?
C10 C9 C8 N7 . . . . 4.9(2) ?
C14 C9 C8 C19 . . . . 7.5(2) ?
C10 C9 C8 C19 . . . . -172.28(14) ?
C13 C15 C16 C17 . . . . -1.1(2) ?
C13 C15 C16 C27 . . . . 178.85(16) ?
C6 C5 C4 C3 . . . . 0.6(3) ?
C6 C5 C4 C20 . . . . -177.91(16) ?
C22 C21 C26 C25 . . . . 0.3(2) ?
C14 C21 C26 C25 . . . . 178.09(15) ?
C22 C21 C26 Cl1 . . . . 179.19(13) ?
C14 C21 C26 Cl1 . . . . -3.0(2) ?
C12 C18 C17 C16 . . . . 0.2(3) ?
C15 C16 C17 C18 . . . . 0.0(3) ?
C27 C16 C17 C18 . . . . -179.91(17) ?
C26 C21 C22 C23 . . . . -1.4(3) ?
C14 C21 C22 C23 . . . . -179.24(16) ?
C1 C2 C3 C4 . . . . -0.8(3) ?
C5 C4 C3 C2 . . . . 0.2(3) ?
C20 C4 C3 C2 . . . . 178.72(18) ?
C21 C22 C23 C24 . . . . 1.7(3) ?
C21 C26 C25 C24 . . . . 0.6(3) ?
Cl1 C26 C25 C24 . . . . -178.38(14) ?
C22 C23 C24 C25 . . . . -0.9(3) ?
C26 C25 C24 C23 . . . . -0.3(3) ?
